data_4060716
loop_
_publ_author_name
'Webernd\"orfer, Birgit '
'Henig, Gerhard'
'Hockless, David C. R.'
'Bennet, Martin A.'
'Werner, Helmut'

_publ_section_title
;
Synthesis, Molecular Structures and Reactivity of Neutral and Cationic
Areneosmium(II) Complexes with Diarylcarbenes as Ligands
;
_journal_issue 4
_journal_name_full Organometallics
_journal_page_first 744
_journal_page_last 758
_journal_paper_doi 10.1021/om0207109
_journal_volume 22
_journal_year 2003
_chemical_formula_sum 'C22.5 H23 Cl3 Os'
_chemical_formula_weight 589.96
_space_group_IT_number 5
_symmetry_cell_setting monoclinic
_symmetry_space_group_name_Hall 'C 2y'
_symmetry_space_group_name_H-M 'C 1 2 1'
_cell_angle_alpha 90.00
_cell_angle_beta 105.05(2)
_cell_angle_gamma 90.00
_cell_formula_units_Z 4
_cell_length_a 18.2820(10)
_cell_length_b 7.7100(10)
_cell_length_c 15.7090(10)
_cell_measurement_temperature 173(2)
_cell_volume 2138.3(3)
_diffrn_ambient_temperature 173(2)
_exptl_crystal_density_diffrn 1.833
_cod_original_sg_symbol_H-M 'C 2'
_cod_original_formula_sum 'C22.50 H23 Cl3 Os'
_cod_database_code 4060716

loop_
_symmetry_equiv_pos_as_xyz
'x, y, z'
'-x, y, -z'
'x+1/2, y+1/2, z'
'-x+1/2, y+1/2, -z'

loop_
_atom_site_label
_atom_site_type_symbol
_atom_site_fract_x
_atom_site_fract_y
_atom_site_fract_z
_atom_site_U_iso_or_equiv
_atom_site_adp_type
_atom_site_occupancy
_atom_site_symmetry_multiplicity
_atom_site_calc_flag
_atom_site_refinement_flags
_atom_site_disorder_assembly
_atom_site_disorder_group
Os Os 0.382932(10) 0.25171(7) 0.195908(13) 0.03257(7) Uani 1 1 d . . .
Cl1 Cl 0.35443(16) -0.0118(4) 0.1128(2) 0.0526(7) Uani 1 1 d . . .
Cl2 Cl 0.46184(10) 0.0666(3) 0.30375(13) 0.0486(5) Uani 1 1 d . . .
C1 C 0.3027(3) 0.2228(13) 0.2554(4) 0.029(2) Uani 1 1 d . . .
C10 C 0.2214(3) 0.2512(18) 0.2105(3) 0.0375(13) Uani 1 1 d D . .
C11 C 0.1940(3) 0.2216(14) 0.1193(4) 0.036(2) Uani 1 1 d D . .
C12 C 0.1163(3) 0.263(2) 0.0769(5) 0.056(2) Uani 1 1 d D . .
C13 C 0.0698(4) 0.3314(12) 0.1251(6) 0.063(3) Uani 1 1 d D . .
C14 C 0.0967(4) 0.3628(14) 0.2145(7) 0.071(3) Uani 1 1 d D . .
C15 C 0.1724(4) 0.3244(11) 0.2587(6) 0.056(2) Uani 1 1 d D . .
C20 C 0.3156(3) 0.1854(10) 0.3506(4) 0.0386(19) Uani 1 1 d . . .
C21 C 0.2713(4) 0.0570(13) 0.3764(6) 0.055(2) Uani 1 1 d . . .
C22 C 0.2852(5) 0.0168(14) 0.4665(6) 0.065(3) Uani 1 1 d . . .
C23 C 0.3428(6) 0.0958(15) 0.5279(6) 0.067(3) Uani 1 1 d . . .
C24 C 0.3864(4) 0.224(2) 0.5033(5) 0.052(3) Uani 1 1 d . . .
C25 C 0.3736(3) 0.269(2) 0.4138(4) 0.041(2) Uani 1 1 d . . .
C33 C 0.4896(4) 0.4127(12) 0.1943(5) 0.051(2) Uani 1 1 d . . .
C32 C 0.4598(4) 0.3566(12) 0.1075(5) 0.047(2) Uani 1 1 d . . .
C31 C 0.3786(4) 0.3810(11) 0.0683(5) 0.0447(18) Uani 1 1 d . . .
C30 C 0.3340(5) 0.4755(15) 0.1107(7) 0.043(2) Uani 1 1 d . . .
C34 C 0.4419(4) 0.4964(12) 0.2424(6) 0.051(2) Uani 1 1 d . . .
C35 C 0.3650(5) 0.5440(12) 0.1985(5) 0.051(2) Uani 1 1 d . . .
C36 C 0.3472(4) 0.3057(13) -0.0240(5) 0.061(3) Uani 1 1 d . . .
C37 C 0.5728(4) 0.3773(16) 0.2399(6) 0.076(3) Uani 1 1 d . . .
C38 C 0.3184(6) 0.6477(14) 0.2452(6) 0.068(3) Uani 1 1 d . . .
C40 C 0.5000 -0.184(2) 0.5000 0.118(7) Uani 1 2 d S . .
Cl3 Cl 0.4362(3) -0.3173(5) 0.5369(3) 0.1481(18) Uani 1 1 d . . .
X1A C 0.336(9) 0.31(16) -0.041(14) 1.8(3) Uiso 1 1 d . . .

loop_
_atom_site_aniso_label
_atom_site_aniso_U_11
_atom_site_aniso_U_22
_atom_site_aniso_U_33
_atom_site_aniso_U_23
_atom_site_aniso_U_13
_atom_site_aniso_U_12
Os 0.02979(10) 0.03676(14) 0.03284(11) 0.0015(3) 0.01117(7) -0.0006(2)
Cl1 0.0654(14) 0.0422(15) 0.0527(13) -0.0089(12) 0.0199(11) -0.0019(12)
Cl2 0.0386(9) 0.0635(14) 0.0450(10) 0.0110(10) 0.0132(8) 0.0137(9)
C1 0.036(3) 0.018(7) 0.032(3) 0.000(3) 0.007(2) -0.003(3)
C10 0.034(2) 0.040(4) 0.040(3) -0.001(7) 0.012(2) -0.015(7)
C11 0.036(3) 0.026(7) 0.045(3) 0.000(4) 0.006(2) -0.009(3)
C12 0.040(3) 0.058(6) 0.062(4) 0.021(7) -0.002(3) -0.003(6)
C13 0.028(3) 0.069(7) 0.086(6) 0.003(5) 0.006(4) 0.008(3)
C14 0.037(4) 0.090(8) 0.085(7) -0.009(6) 0.017(4) 0.015(4)
C15 0.048(4) 0.060(6) 0.066(5) -0.003(4) 0.026(4) 0.010(4)
C20 0.031(3) 0.051(6) 0.036(3) 0.002(3) 0.013(3) 0.001(3)
C21 0.051(4) 0.055(6) 0.060(5) 0.016(5) 0.019(4) -0.007(4)
C22 0.081(6) 0.063(7) 0.057(5) 0.013(5) 0.029(5) -0.018(5)
C23 0.083(6) 0.069(8) 0.050(5) 0.009(5) 0.018(5) -0.001(5)
C24 0.061(4) 0.055(9) 0.040(3) 0.001(5) 0.017(3) -0.002(5)
C25 0.044(3) 0.042(7) 0.039(3) -0.010(5) 0.013(2) 0.009(5)
C33 0.045(4) 0.053(6) 0.054(4) 0.009(4) 0.012(3) -0.017(4)
C32 0.040(4) 0.063(6) 0.041(4) 0.017(4) 0.016(3) -0.014(4)
C31 0.055(4) 0.043(5) 0.037(4) 0.006(4) 0.014(3) -0.005(4)
C30 0.054(5) 0.037(6) 0.038(4) 0.008(4) 0.011(4) 0.006(4)
C34 0.055(5) 0.041(5) 0.061(5) -0.003(4) 0.021(4) -0.018(4)
C35 0.069(5) 0.039(5) 0.049(4) 0.006(4) 0.025(4) -0.004(4)
C36 0.061(4) 0.080(9) 0.032(3) 0.003(4) -0.002(3) -0.003(4)
C37 0.035(4) 0.120(10) 0.066(6) 0.021(6) -0.003(4) -0.026(5)
C38 0.096(7) 0.048(6) 0.078(6) -0.004(5) 0.052(5) 0.008(5)
C40 0.22(2) 0.048(11) 0.084(12) 0.000 0.038(14) 0.000
Cl3 0.195(4) 0.081(3) 0.142(3) 0.036(2) -0.004(3) -0.017(2)

loop_
_geom_bond_atom_site_label_1
_geom_bond_atom_site_label_2
_geom_bond_distance
_geom_bond_site_symmetry_2
_geom_bond_publ_flag
Os X1A 3.6(3) . ?
Os C1 1.946(6) . ?
Os C34 2.201(8) . ?
Os C31 2.222(7) . ?
Os C30 2.224(11) . ?
Os C35 2.279(9) . ?
Os C33 2.317(7) . ?
Os C32 2.360(6) . ?
Os Cl2 2.3914(19) . ?
Os Cl1 2.398(3) . ?
C1 C20 1.481(9) . ?
C1 C10 1.487(8) . ?
C10 C11 1.408(8) . ?
C10 C15 1.431(11) . ?
C11 C12 1.439(9) . ?
C12 C13 1.381(13) . ?
C13 C14 1.383(13) . ?
C14 C15 1.408(11) . ?
C20 C25 1.407(11) . ?
C20 C21 1.403(11) . ?
C21 C22 1.407(12) . ?
C22 C23 1.372(13) . ?
C23 C24 1.388(15) . ?
C24 C25 1.408(10) . ?
C33 C32 1.399(11) . ?
C33 X1A 4.1(3) . ?
C33 C34 1.446(12) . ?
C33 C37 1.528(11) . ?
C32 X1A 2.8(2) . ?
C32 C31 1.464(10) . ?
C31 C30 1.386(13) . ?
C31 X1A 1.8(4) . ?
C31 C36 1.529(10) . ?
C30 X1A 2.7(6) . ?
C30 C35 1.448(13) . ?
C34 X1A 4.6(4) . ?
C34 C35 1.443(11) . ?
C35 X1A 4.1(6) . ?
C35 C38 1.491(12) . ?
C40 Cl3 1.761(11) . ?
C40 Cl3 1.761(11) 2_656 ?
